data_1534735
loop_
_publ_author_name
'Lueer, B.'
'Jansen, M.'

_publ_section_title
;
 Darstellung und Kristallstrukturen von
 Alkalimetallcyclohexaphosphaten(III) (6P-P)
;
_journal_name_full 'Zeitschrift fuer Anorganische und Allgemeine Chemie'
_journal_page_first 51
_journal_page_last 63
_journal_volume 601
_journal_year 1991
_chemical_formula_sum 'H16 K6 O20 P6'
_chemical_name_systematic 'K6 (P6 O12) (H2 O)8'
_space_group_IT_number 14
_symmetry_space_group_name_Hall '-P 2yn'
_symmetry_space_group_name_H-M 'P 1 21/n 1'
_cell_angle_alpha 90
_cell_angle_beta 97.04
_cell_angle_gamma 90
_cell_formula_units_Z 2
_cell_length_a 7.04
_cell_length_b 17.42
_cell_length_c 10.174
_cell_volume 1238.300
_citation_journal_id_ASTM ZAACAB
_cod_data_source_file Lueer_ZAACAB_1991_64.cif
_cod_data_source_block H16K6O20P6
_cod_original_cell_volume 1238.3
_cod_original_sg_symbol_Hall '-P 2ybc (x-z,y,z)'
_cod_database_code 1534735

loop_
_symmetry_equiv_pos_as_xyz
x,y,z
-x+1/2,y+1/2,-z+1/2
-x,-y,-z
x-1/2,-y-1/2,z-1/2

loop_
_atom_site_label
_atom_site_type_symbol
_atom_site_fract_x
_atom_site_fract_y
_atom_site_fract_z
_atom_site_occupancy
_atom_site_U_iso_or_equiv
O10 O-2 -0.2319 1.0681 0.9608 0.667 0.0
O11 O-2 -0.4189 1.0236 0.994 0.333 0.0
O9 O-2 -0.0901 1.251 0.7981 1 0.0
P3 P+3 0.1421 1.10855 0.47776 1 0.0
O2 O-2 -0.0436 0.9312 0.8094 1 0.0
O1 O-2 0.2478 0.914 0.6803 1 0.0
O8 O-2 0.2578 1.1519 1.0292 1 0.0
O7 O-2 0.44 1.2263 0.7301 1 0.0
K2 K+1 0.3535 0.80834 0.4926 1 0.0
K1 K+1 0.5497 1.01157 0.7108 1 0.0
P1 P+3 0.0491 0.94505 0.68561 1 0.0
O3 O-2 0.2241 1.0955 0.7722 1 0.0
K3 K+1 0.3606 0.81944 0.8893 1 0.0
O6 O-2 -0.0957 0.8068 0.5396 1 0.0
O5 O-2 0.3463 1.083 0.4767 1 0.0
P2 P+3 0.0576 1.07208 0.67146 1 0.0
O4 O-2 0.1381 0.8964 0.3119 1 0.0
